data_4301479
loop_
_publ_author_name
'Amal H. Ismail'
'Michael H. Dickman'
'Ulrich Kortz'

_publ_contact_author_address
; 
Jacobs University
School of Engineering and Science
P.O. Box 750 561
28725 Bremen
Germany
;
_publ_contact_author_email
;
u.kortz@jacobs-university.de
;
_publ_contact_author_fax
;
+49-421-200 3229
;
_publ_contact_author_name
;
Ulrich KORTZ
;
_publ_contact_author_phone
;
+49-421-200 3235
;
_publ_section_title
;
22-Isopolytungstate Fragment [H2W22O74]14-Coordinated to Lanthanide Ions
;
_journal_name_full 'Inorganic Chemistry'
_journal_page_first 1559
_journal_page_last 1565
_journal_paper_doi 10.1021/ic801946m
_journal_volume 48
_journal_year 2009
_chemical_formula_sum 'H114 Na8 O130 W22 Y2'
_chemical_formula_weight 6601.35
_chemical_name_systematic
;
 ?
;
_space_group_IT_number 2
_symmetry_cell_setting triclinic
_symmetry_space_group_name_Hall '-P 1'
_symmetry_space_group_name_H-M 'P -1'
_atom_sites_solution_primary direct
_atom_sites_solution_secondary difmap
_audit_creation_method SHELXL-97
_cell_angle_alpha 71.931(9)
_cell_angle_beta 75.018(8)
_cell_angle_gamma 83.382(7)
_cell_formula_units_Z 1
_cell_length_a 12.5441(17)
_cell_length_b 14.107(2)
_cell_length_c 17.689(3)
_cell_measurement_reflns_used 9861
_cell_measurement_temperature 173(2)
_cell_measurement_theta_max 26.07
_cell_measurement_theta_min 3.39
_cell_volume 2872.6(8)
_computing_cell_refinement 'Bruker SMART'
_computing_data_collection 'Bruker SMART'
_computing_data_reduction 'Bruker SAINT'
_computing_molecular_graphics 'Bruker SHELXTL'
_computing_publication_material 'Bruker SHELXTL'
_computing_structure_refinement 'SHELXL-97 (Sheldrick, 1997)'
_computing_structure_solution 'SHELXS-97 (Sheldrick, 1990)'
_diffrn_ambient_temperature 173(2)
_diffrn_measured_fraction_theta_full 0.988
_diffrn_measured_fraction_theta_max 0.988
_diffrn_measurement_device_type 'CCD area detector'
_diffrn_measurement_method 'phi and omega scans'
_diffrn_radiation_monochromator graphite
_diffrn_radiation_source 'sealed tube'
_diffrn_radiation_type MoK\a
_diffrn_radiation_wavelength 0.71073
_diffrn_reflns_av_R_equivalents 0.0876
_diffrn_reflns_av_sigmaI/netI 0.0399
_diffrn_reflns_limit_h_max 15
_diffrn_reflns_limit_h_min -15
_diffrn_reflns_limit_k_max 17
_diffrn_reflns_limit_k_min -17
_diffrn_reflns_limit_l_max 22
_diffrn_reflns_limit_l_min -22
_diffrn_reflns_number 194871
_diffrn_reflns_theta_full 26.37
_diffrn_reflns_theta_max 26.37
_diffrn_reflns_theta_min 3.28
_exptl_absorpt_coefficient_mu 23.082
_exptl_absorpt_correction_T_max 0.3429
_exptl_absorpt_correction_T_min 0.1147
_exptl_absorpt_correction_type multi-scan
_exptl_absorpt_process_details SADABS
_exptl_crystal_colour colorless
_exptl_crystal_density_diffrn 3.816
_exptl_crystal_density_method 'not measured'
_exptl_crystal_description plate
_exptl_crystal_F_000 2948
_exptl_crystal_size_max 0.38
_exptl_crystal_size_mid 0.13
_exptl_crystal_size_min 0.06
_refine_diff_density_max 2.874
_refine_diff_density_min -1.891
_refine_diff_density_rms 0.328
_refine_ls_extinction_method none
_refine_ls_goodness_of_fit_ref 1.035
_refine_ls_matrix_type full
_refine_ls_number_parameters 393
_refine_ls_number_reflns 11613
_refine_ls_number_restraints 0
_refine_ls_restrained_S_all 1.035
_refine_ls_R_factor_all 0.0454
_refine_ls_R_factor_gt 0.0335
_refine_ls_shift/su_max 0.001
_refine_ls_shift/su_mean 0.000
_refine_ls_structure_factor_coef Fsqd
_refine_ls_weighting_details 'calc w=1/[\s^2^(Fo^2^)+(0.0400P)^2^+40.0000P] where P=(Fo^2^+2Fc^2^)/3'
_refine_ls_weighting_scheme calc
_refine_ls_wR_factor_gt 0.0812
_refine_ls_wR_factor_ref 0.0870
_reflns_number_gt 9497
_reflns_number_total 11613
_reflns_threshold_expression >2sigma(I)
_cod_data_source_file ic801946m_si_001_10.cif
_cod_data_source_block yw
_cod_depositor_comments
;
The following automatic conversions were performed:
'_symmetry_cell_setting' value 'Triclinic' changed to 'triclinic'
according to '/home/saulius/struct/CIF-dictionaries/cif_core.dic'
dictionary named 'cif_core.dic' version 2.4.1 from 2010-06-29.

Automatic conversion script
Id: cif_fix_enum 1527 2010-12-29 10:47:43Z saulius 
;
_cod_original_cell_volume 2872.5(8)
_cod_database_code 4301479

loop_
_symmetry_equiv_pos_as_xyz
'x, y, z'
'-x, -y, -z'

loop_
_atom_site_label
_atom_site_type_symbol
_atom_site_fract_x
_atom_site_fract_y
_atom_site_fract_z
_atom_site_U_iso_or_equiv
_atom_site_adp_type
_atom_site_occupancy
_atom_site_symmetry_multiplicity
_atom_site_calc_flag
_atom_site_refinement_flags
_atom_site_disorder_assembly
_atom_site_disorder_group
W1 W 0.51565(3) 0.68109(3) 0.31453(2) 0.01291(9) Uani 1 1 d . . .
W2 W 0.54362(3) 0.73472(3) 0.11830(2) 0.01561(9) Uani 1 1 d . . .
W3 W 0.56183(3) 0.50256(3) 0.22895(2) 0.01471(9) Uani 1 1 d . . .
W4 W 0.78399(3) 0.61922(3) 0.11214(2) 0.01557(9) Uani 1 1 d . . .
W5 W 0.94078(3) 0.57743(3) 0.26737(2) 0.01468(9) Uani 1 1 d . . .
W6 W 0.86647(3) 0.75323(3) 0.36101(2) 0.01412(9) Uani 1 1 d . . .
W7 W 0.90579(3) 0.81145(3) 0.15925(2) 0.01419(9) Uani 1 1 d . . .
W8 W 0.61299(3) 0.93773(3) 0.17809(3) 0.01553(9) Uani 1 1 d . . .
W9 W 0.58767(3) 0.88782(3) 0.37709(3) 0.01527(9) Uani 1 1 d . . .
W10 W 0.61751(3) 0.62140(3) 0.50328(2) 0.01384(9) Uani 1 1 d . . .
W11 W 0.68481(3) 0.44606(3) 0.40733(2) 0.01318(9) Uani 1 1 d . . .
Y1 Y 0.27616(8) 0.82477(7) 0.44005(6) 0.0161(2) Uani 1 1 d . . .
O1Y O 0.4021(5) 0.7076(5) 0.3860(4) 0.0151(14) Uiso 1 1 d . . .
O2T O 0.4660(6) 0.7871(5) 0.0478(4) 0.0223(16) Uiso 1 1 d . . .
O3T O 0.4996(6) 0.3979(5) 0.2343(4) 0.0195(15) Uiso 1 1 d . . .
O4T O 0.8743(6) 0.5877(5) 0.0309(4) 0.0205(16) Uiso 1 1 d . . .
O5T O 1.0442(6) 0.4857(5) 0.2658(4) 0.0198(15) Uiso 1 1 d . . .
O6T O 0.9457(6) 0.7875(5) 0.4148(4) 0.0224(16) Uiso 1 1 d . . .
O7T O 0.9980(5) 0.8845(5) 0.0778(4) 0.0184(15) Uiso 1 1 d . . .
O8T O 0.4692(6) 0.9585(5) 0.1977(4) 0.0215(16) Uiso 1 1 d . . .
O8A O 0.6571(6) 1.0473(5) 0.1018(4) 0.0224(16) Uiso 1 1 d . . .
O9Y O 0.4423(6) 0.8982(5) 0.3853(4) 0.0204(15) Uiso 1 1 d . . .
O9T O 0.6035(6) 0.9618(5) 0.4357(4) 0.0231(16) Uiso 1 1 d . . .
O10A O 0.4754(5) 0.5839(5) 0.5391(4) 0.0171(15) Uiso 1 1 d . . .
O10T O 0.6437(5) 0.6264(5) 0.5924(4) 0.0181(15) Uiso 1 1 d . . .
O1Y1 O 0.0979(6) 0.8445(6) 0.5190(5) 0.0295(18) Uiso 1 1 d . . .
O11T O 0.7237(5) 0.3218(5) 0.4475(4) 0.0152(14) Uiso 1 1 d . . .
O12 O 0.4510(5) 0.7417(5) 0.2181(4) 0.0161(14) Uiso 1 1 d . . .
O13 O 0.4637(5) 0.5576(5) 0.3068(4) 0.0153(14) Uiso 1 1 d . . .
O19 O 0.5911(5) 0.7990(5) 0.2855(4) 0.0145(14) Uiso 1 1 d . . .
O2Y1 O 0.3157(6) 0.8765(6) 0.5439(5) 0.0316(19) Uiso 1 1 d . . .
O23 O 0.4966(5) 0.5965(5) 0.1463(4) 0.0170(15) Uiso 1 1 d . . .
O24 O 0.6782(5) 0.6957(5) 0.0530(4) 0.0148(14) Uiso 1 1 d . . .
O28 O 0.6184(5) 0.8464(5) 0.1153(4) 0.0175(15) Uiso 1 1 d . . .
O3Y1 O 0.2209(6) 0.9982(6) 0.3991(5) 0.0274(17) Uiso 1 1 d . . .
O34 O 0.6949(6) 0.5001(5) 0.1473(4) 0.0192(15) Uiso 1 1 d . . .
O4Y1 O 0.2787(6) 0.8773(5) 0.3001(4) 0.0230(16) Uiso 1 1 d . . .
O45 O 0.8573(5) 0.5519(5) 0.1956(4) 0.0163(14) Uiso 1 1 d . . .
O47 O 0.8427(5) 0.7387(5) 0.1040(4) 0.0170(15) Uiso 1 1 d . . .
O5Y1 O 0.1584(6) 0.7173(5) 0.4241(4) 0.0215(16) Uiso 1 1 d . . .
O56 O 0.9668(5) 0.6348(5) 0.3405(4) 0.0168(15) Uiso 1 1 d . . .
O567 O 0.8126(5) 0.7010(5) 0.2704(4) 0.0131(14) Uiso 1 1 d . . .
O57 O 1.0024(5) 0.6815(5) 0.1771(4) 0.0176(15) Uiso 1 1 d . . .
O67 O 0.9511(6) 0.8255(5) 0.2488(4) 0.0191(15) Uiso 1 1 d . . .
O69 O 0.7577(5) 0.8488(5) 0.3548(4) 0.0130(14) Uiso 1 1 d . . .
O78 O 0.7853(6) 0.8922(5) 0.1677(4) 0.0186(15) Uiso 1 1 d . . .
O89 O 0.6306(5) 0.9761(5) 0.2696(4) 0.0159(14) Uiso 1 1 d . . .
O101 O 0.6070(5) 0.6033(5) 0.3799(4) 0.0150(14) Uiso 1 1 d . . .
O111 O 0.6780(5) 0.4913(5) 0.4993(4) 0.0172(15) Uiso 1 1 d . . .
O123 O 0.6399(5) 0.6454(5) 0.2079(4) 0.0167(15) Uiso 1 1 d . . .
O311 O 0.6491(5) 0.4458(5) 0.3111(4) 0.0165(14) Uiso 1 1 d . . .
O511 O 0.8231(5) 0.4975(5) 0.3535(4) 0.0156(14) Uiso 1 1 d . . .
O610 O 0.7761(5) 0.6627(5) 0.4399(4) 0.0160(14) Uiso 1 1 d . . .
O910 O 0.5840(5) 0.7570(5) 0.4532(4) 0.0162(14) Uiso 1 1 d . . .
Na1 Na 1.1534(3) 0.9472(3) -0.0265(3) 0.0259(10) Uiso 1 1 d . . .
Na2 Na 1.1682(4) 0.6493(3) 0.0655(3) 0.0285(10) Uiso 1 1 d . . .
Na3 Na 1.1904(4) 0.4017(3) 0.1915(3) 0.0331(11) Uiso 1 1 d . . .
Na4 Na 0.4234(4) 0.2501(4) 0.2324(3) 0.0474(13) Uiso 1 1 d . . .
O1W O 1.3186(6) 0.6091(6) -0.0407(5) 0.0297(18) Uiso 1 1 d . . .
O2W O 1.2345(6) 0.8037(5) 0.0576(5) 0.0258(17) Uiso 1 1 d . . .
O3W O 1.2705(6) 0.5596(6) 0.1681(5) 0.0311(19) Uiso 1 1 d . . .
O4W O 1.0867(6) 0.4917(6) 0.0955(5) 0.0276(17) Uiso 1 1 d . . .
O5W O 1.1870(6) 1.0756(6) 0.0311(5) 0.0297(18) Uiso 1 1 d . . .
O6W O 1.0477(7) 0.9015(6) -0.1041(5) 0.0320(19) Uiso 1 1 d . . .
O7W O 1.2607(7) 0.3167(6) 0.3062(5) 0.039(2) Uiso 1 1 d . . .
O8W O 1.0719(7) 0.6980(6) -0.0455(5) 0.0321(19) Uiso 1 1 d . . .
O9W O 1.3492(8) 0.3438(7) 0.1065(6) 0.054(3) Uiso 1 1 d . . .
O10W O 0.3321(8) 0.1080(8) 0.2456(6) 0.054(3) Uiso 1 1 d . . .
O11W O 0.6054(9) 0.2150(8) 0.1619(7) 0.065(3) Uiso 1 1 d . . .
O12W O 1.0582(8) 0.2664(7) 0.2455(6) 0.051(2) Uiso 1 1 d . . .
O13W O 0.4620(12) 0.1694(10) 0.3710(9) 0.091(4) Uiso 1 1 d . . .
O14W O 0.2289(6) 0.5842(5) 0.3286(5) 0.0258(17) Uiso 1 1 d . . .
O15W O 0.1782(6) 0.7819(6) 0.2267(5) 0.0277(17) Uiso 1 1 d . . .
O16W O 1.1332(7) 0.9623(6) -0.2708(5) 0.0334(19) Uiso 1 1 d . . .
O17W O 0.2842(8) 0.8034(7) 0.7099(6) 0.047(2) Uiso 1 1 d . . .
O18W O 0.8625(7) 0.3405(6) 0.1982(5) 0.040(2) Uiso 1 1 d . . .
O19W O 0.9091(7) 0.5443(7) 0.5431(6) 0.042(2) Uiso 1 1 d . . .
O20W O 0.2124(11) 1.1386(10) 0.4685(8) 0.050(3) Uiso 0.75 1 d P . .
O21W O 1.3849(11) 0.9969(10) 0.0580(9) 0.021(3) Uiso 0.50 1 d P . .
O22W O -0.0001(12) 0.9399(11) 0.6344(9) 0.092(4) Uiso 1 1 d . . .
O23W O 0.2043(12) 0.1831(11) 0.1390(9) 0.094(4) Uiso 1 1 d . . .
O24W O 1.4953(15) 0.4758(13) -0.0149(11) 0.041(4) Uiso 0.50 1 d P . .
O25W O -0.0146(12) 0.6799(11) 0.5948(9) 0.100(5) Uiso 1 1 d . . .

loop_
_atom_site_aniso_label
_atom_site_aniso_U_11
_atom_site_aniso_U_22
_atom_site_aniso_U_33
_atom_site_aniso_U_23
_atom_site_aniso_U_13
_atom_site_aniso_U_12
W1 0.01167(19) 0.01247(19) 0.0134(2) -0.00249(16) -0.00223(15) -0.00100(15)
W2 0.0147(2) 0.0164(2) 0.0148(2) -0.00299(16) -0.00366(16) -0.00082(16)
W3 0.0142(2) 0.0143(2) 0.0154(2) -0.00456(16) -0.00210(16) -0.00211(15)
W4 0.0132(2) 0.0170(2) 0.0156(2) -0.00479(17) -0.00127(16) -0.00177(15)
W5 0.01192(19) 0.0145(2) 0.0154(2) -0.00265(16) -0.00148(16) -0.00043(15)
W6 0.01064(19) 0.0169(2) 0.0139(2) -0.00362(16) -0.00144(15) -0.00243(15)
W7 0.01206(19) 0.0142(2) 0.0139(2) -0.00209(16) -0.00072(15) -0.00158(15)
W8 0.0136(2) 0.0137(2) 0.0167(2) -0.00223(16) -0.00152(16) -0.00117(15)
W9 0.0134(2) 0.0137(2) 0.0182(2) -0.00567(17) -0.00119(16) -0.00190(15)
W10 0.01227(19) 0.0153(2) 0.0131(2) -0.00377(16) -0.00102(15) -0.00265(15)
W11 0.01183(19) 0.01266(19) 0.0135(2) -0.00238(16) -0.00184(15) -0.00085(15)
Y1 0.0142(5) 0.0148(5) 0.0179(5) -0.0041(4) -0.0020(4) -0.0005(4)

loop_
_atom_type_symbol
_atom_type_description
_atom_type_scat_dispersion_real
_atom_type_scat_dispersion_imag
_atom_type_scat_source
O O 0.0106 0.0060 'International Tables Vol C Tables 4.2.6.8 and 6.1.1.4'
H H 0.0000 0.0000 'International Tables Vol C Tables 4.2.6.8 and 6.1.1.4'
Na Na 0.0362 0.0249 'International Tables Vol C Tables 4.2.6.8 and 6.1.1.4'
Y Y -2.7962 3.5667 'International Tables Vol C Tables 4.2.6.8 and 6.1.1.4'
W W -0.8490 6.8722 'International Tables Vol C Tables 4.2.6.8 and 6.1.1.4'

loop_
_geom_angle_atom_site_label_1
_geom_angle_atom_site_label_2
_geom_angle_atom_site_label_3
_geom_angle
_geom_angle_site_symmetry_1
_geom_angle_site_symmetry_3
_geom_angle_publ_flag
O1Y W1 O101 102.5(3) . . ?
O1Y W1 O19 99.2(3) . . ?
O101 W1 O19 95.5(3) . . ?
O1Y W1 O13 98.3(3) . . ?
O101 W1 O13 89.3(3) . . ?
O19 W1 O13 160.4(3) . . ?
O1Y W1 O12 95.9(3) . . ?
O101 W1 O12 160.5(3) . . ?
O19 W1 O12 87.8(3) . . ?
O13 W1 O12 81.6(3) . . ?
O1Y W1 O123 169.1(3) . . ?
O101 W1 O123 86.4(3) . . ?
O19 W1 O123 86.1(3) . . ?
O13 W1 O123 75.2(3) . . ?
O12 W1 O123 74.6(3) . . ?
O2T W2 O12 104.6(3) . . ?
O2T W2 O28 102.2(3) . . ?
O12 W2 O28 88.7(3) . . ?
O2T W2 O24 102.5(3) . . ?
O12 W2 O24 152.8(3) . . ?
O28 W2 O24 87.4(3) . . ?
O2T W2 O23 96.4(3) . . ?
O12 W2 O23 87.7(3) . . ?
O28 W2 O23 161.3(3) . . ?
O24 W2 O23 87.4(3) . . ?
O2T W2 O123 171.6(3) . . ?
O12 W2 O123 77.7(3) . . ?
O28 W2 O123 85.8(3) . . ?
O24 W2 O123 75.2(3) . . ?
O23 W2 O123 75.5(3) . . ?
O3T W3 O13 104.9(3) . . ?
O3T W3 O34 101.9(3) . . ?
O13 W3 O34 153.2(3) . . ?
O3T W3 O23 97.9(3) . . ?
O13 W3 O23 87.6(3) . . ?
O34 W3 O23 89.1(3) . . ?
O3T W3 O311 100.4(3) . . ?
O13 W3 O311 87.3(3) . . ?
O34 W3 O311 87.6(3) . . ?
O23 W3 O311 161.8(3) . . ?
O3T W3 O123 173.6(3) . . ?
O13 W3 O123 77.9(3) . . ?
O34 W3 O123 75.6(3) . . ?
O23 W3 O123 76.4(3) . . ?
O311 W3 O123 85.4(3) . . ?
O4T W4 O47 100.2(3) . . ?
O4T W4 O45 99.1(3) . . ?
O47 W4 O45 89.6(3) . . ?
O4T W4 O24 97.3(3) . . ?
O47 W4 O24 88.7(3) . . ?
O45 W4 O24 163.5(3) . . ?
O4T W4 O34 95.3(3) . . ?
O47 W4 O34 164.5(3) . . ?
O45 W4 O34 86.9(3) . . ?
O24 W4 O34 90.3(3) . . ?
O4T W4 O123 167.1(3) . . ?
O47 W4 O123 90.2(3) . . ?
O45 W4 O123 88.5(3) . . ?
O24 W4 O123 75.1(3) . . ?
O34 W4 O123 74.6(3) . . ?
O5T W5 O56 102.5(3) . . ?
O5T W5 O57 101.9(3) . . ?
O56 W5 O57 93.1(3) . . ?
O5T W5 O45 101.2(3) . . ?
O56 W5 O45 156.0(3) . . ?
O57 W5 O45 86.0(3) . . ?
O5T W5 O511 98.9(3) . . ?
O56 W5 O511 90.6(3) . . ?
O57 W5 O511 157.6(3) . . ?
O45 W5 O511 81.8(3) . . ?
O5T W5 O567 177.1(3) . . ?
O56 W5 O567 75.1(3) . . ?
O57 W5 O567 76.8(3) . . ?
O45 W5 O567 81.3(2) . . ?
O511 W5 O567 82.8(2) . . ?
O6T W6 O69 103.1(3) . . ?
O6T W6 O610 103.1(3) . . ?
O69 W6 O610 92.4(3) . . ?
O6T W6 O67 96.8(3) . . ?
O69 W6 O67 90.7(3) . . ?
O610 W6 O67 158.6(3) . . ?
O6T W6 O56 95.7(3) . . ?
O69 W6 O56 160.8(3) . . ?
O610 W6 O56 86.7(3) . . ?
O67 W6 O56 83.5(3) . . ?
O6T W6 O567 163.5(3) . . ?
O69 W6 O567 89.2(3) . . ?
O610 W6 O567 87.0(3) . . ?
O67 W6 O567 71.8(3) . . ?
O56 W6 O567 71.6(2) . . ?
O7T W7 O78 102.6(3) . . ?
O7T W7 O67 101.5(3) . . ?
O78 W7 O67 96.6(3) . . ?
O7T W7 O47 101.0(3) . . ?
O78 W7 O47 91.4(3) . . ?
O67 W7 O47 153.8(3) . . ?
O7T W7 O57 97.7(3) . . ?
O78 W7 O57 159.1(3) . . ?
O67 W7 O57 84.2(3) . . ?
O47 W7 O57 79.7(3) . . ?
O7T W7 O567 169.9(3) . . ?
O78 W7 O567 87.0(3) . . ?
O67 W7 O567 73.8(3) . . ?
O47 W7 O567 81.9(3) . . ?
O57 W7 O567 73.1(2) . . ?
O7T W7 Na1 53.5(2) . 2_775 ?
O78 W7 Na1 49.6(2) . 2_775 ?
O67 W7 Na1 110.5(2) . 2_775 ?
O47 W7 Na1 93.6(2) . 2_775 ?
O57 W7 Na1 149.0(2) . 2_775 ?
O567 W7 Na1 136.39(17) . 2_775 ?
O8A W8 O8T 101.2(3) . . ?
O8A W8 O89 97.7(3) . . ?
O8T W8 O89 95.3(3) . . ?
O8A W8 O28 102.0(3) . . ?
O8T W8 O28 95.6(3) . . ?
O89 W8 O28 155.1(3) . . ?
O8A W8 O78 87.0(3) . . ?
O8T W8 O78 171.8(3) . . ?
O89 W8 O78 83.2(3) . . ?
O28 W8 O78 82.8(3) . . ?
O8A W8 O19 166.9(3) . . ?
O8T W8 O19 89.5(3) . . ?
O89 W8 O19 73.7(3) . . ?
O28 W8 O19 84.1(3) . . ?
O78 W8 O19 82.3(2) . . ?
O8A W8 Na1 36.4(2) . 2_775 ?
O8T W8 Na1 136.4(2) . 2_775 ?
O89 W8 Na1 99.7(2) . 2_775 ?
O28 W8 Na1 87.6(2) . 2_775 ?
O78 W8 Na1 51.7(2) . 2_775 ?
O19 W8 Na1 133.95(17) . 2_775 ?
O9T W9 O9Y 102.3(3) . . ?
O9T W9 O89 101.2(3) . . ?
O9Y W9 O89 97.5(3) . . ?
O9T W9 O910 101.9(3) . . ?
O9Y W9 O910 94.4(3) . . ?
O89 W9 O910 151.1(3) . . ?
O9T W9 O69 91.1(3) . . ?
O9Y W9 O69 166.4(3) . . ?
O89 W9 O69 82.1(3) . . ?
O910 W9 O69 80.3(3) . . ?
O9T W9 O19 171.4(3) . . ?
O9Y W9 O19 84.4(3) . . ?
O89 W9 O19 72.4(3) . . ?
O910 W9 O19 82.7(3) . . ?
O69 W9 O19 82.5(2) . . ?
O10T W10 O10A 100.7(3) . . ?
O10T W10 O910 101.8(3) . . ?
O10A W10 O910 95.5(3) . . ?
O10T W10 O111 101.4(3) . . ?
O10A W10 O111 94.7(3) . . ?
O910 W10 O111 152.4(3) . . ?
O10T W10 O610 91.0(3) . . ?
O10A W10 O610 168.3(3) . . ?
O910 W10 O610 82.3(3) . . ?
O111 W10 O610 82.5(3) . . ?
O10T W10 O101 171.7(3) . . ?
O10A W10 O101 85.4(3) . . ?
O910 W10 O101 83.1(3) . . ?
O111 W10 O101 72.3(3) . . ?
O610 W10 O101 83.0(2) . . ?
O11T W11 O511 99.6(3) . . ?
O11T W11 O311 102.5(3) . . ?
O511 W11 O311 93.8(3) . . ?
O11T W11 O111 98.8(3) . . ?
O511 W11 O111 93.0(3) . . ?
O311 W11 O111 156.2(3) . . ?
O11T W11 O10A 90.7(3) . 2_666 ?
O511 W11 O10A 169.6(3) . 2_666 ?
O311 W11 O10A 85.3(3) . 2_666 ?
O111 W11 O10A 83.9(3) . 2_666 ?
O11T W11 O101 168.1(3) . . ?
O511 W11 O101 90.0(3) . . ?
O311 W11 O101 83.8(3) . . ?
O111 W11 O101 73.4(3) . . ?
O10A W11 O101 79.7(2) 2_666 . ?
O9Y Y1 O4Y1 78.7(3) . . ?
O9Y Y1 O1Y1 142.6(3) . . ?
O4Y1 Y1 O1Y1 110.9(3) . . ?
O9Y Y1 O2Y1 73.9(3) . . ?
O4Y1 Y1 O2Y1 142.6(3) . . ?
O1Y1 Y1 O2Y1 78.7(3) . . ?
O9Y Y1 O5Y1 143.8(2) . . ?
O4Y1 Y1 O5Y1 74.9(2) . . ?
O1Y1 Y1 O5Y1 71.2(3) . . ?
O2Y1 Y1 O5Y1 139.7(3) . . ?
O9Y Y1 O11T 114.2(2) . 2_666 ?
O4Y1 Y1 O11T 141.9(2) . 2_666 ?
O1Y1 Y1 O11T 81.1(2) . 2_666 ?
O2Y1 Y1 O11T 73.9(3) . 2_666 ?
O5Y1 Y1 O11T 75.5(2) . 2_666 ?
O9Y Y1 O1Y 73.2(2) . . ?
O4Y1 Y1 O1Y 76.1(2) . . ?
O1Y1 Y1 O1Y 143.6(2) . . ?
O2Y1 Y1 O1Y 118.3(2) . . ?
O5Y1 Y1 O1Y 76.8(2) . . ?
O11T Y1 O1Y 74.3(2) 2_666 . ?
O9Y Y1 O3Y1 78.3(3) . . ?
O4Y1 Y1 O3Y1 70.0(3) . . ?
O1Y1 Y1 O3Y1 72.1(3) . . ?
O2Y1 Y1 O3Y1 79.8(3) . . ?
O5Y1 Y1 O3Y1 114.2(2) . . ?
O11T Y1 O3Y1 145.5(2) 2_666 . ?
O1Y Y1 O3Y1 139.1(2) . . ?
W1 O1Y Y1 150.8(4) . . ?
W3 O3T Na4 175.5(4) . . ?
W5 O5T Na3 150.3(4) . . ?
W7 O7T Na1 165.3(4) . . ?
W7 O7T Na1 98.3(3) . 2_775 ?
Na1 O7T Na1 96.2(3) . 2_775 ?
W8 O8A Na1 118.1(4) . 2_775 ?
W9 O9Y Y1 147.7(4) . . ?
W10 O10A W11 170.7(4) . 2_666 ?
W11 O11T Y1 151.3(4) . 2_666 ?
W2 O12 W1 114.7(3) . . ?
W3 O13 W1 113.8(3) . . ?
W1 O19 W8 134.7(3) . . ?
W1 O19 W9 123.1(3) . . ?
W8 O19 W9 92.5(2) . . ?
W3 O23 W2 113.5(3) . . ?
W2 O24 W4 115.8(3) . . ?
W2 O28 W8 140.2(4) . . ?
W3 O34 W4 115.0(3) . . ?
W4 O45 W5 141.4(4) . . ?
W4 O47 W7 146.0(4) . . ?
W5 O56 W6 117.5(3) . . ?
W6 O567 W7 96.1(2) . . ?
W6 O567 W5 95.8(2) . . ?
W7 O567 W5 95.4(2) . . ?
W5 O57 W7 114.6(3) . . ?
W5 O57 Na2 121.0(3) . . ?
W7 O57 Na2 122.5(3) . . ?
W7 O67 W6 117.1(3) . . ?
W6 O69 W9 149.1(4) . . ?
W7 O78 W8 157.6(4) . . ?
W7 O78 Na1 101.3(3) . 2_775 ?
W8 O78 Na1 91.1(2) . 2_775 ?
W9 O89 W8 119.4(3) . . ?
W1 O101 W11 138.5(3) . . ?
W1 O101 W10 124.6(3) . . ?
W11 O101 W10 93.0(2) . . ?
W11 O111 W10 121.3(3) . . ?
W4 O123 W2 94.0(3) . . ?
W4 O123 W3 94.8(2) . . ?
W2 O123 W3 94.4(2) . . ?
W4 O123 W1 169.7(3) . . ?
W2 O123 W1 92.6(2) . . ?
W3 O123 W1 92.6(2) . . ?
W11 O311 W3 149.1(4) . . ?
W11 O511 W5 159.9(4) . . ?
W6 O610 W10 148.7(4) . . ?
W10 O910 W9 162.5(4) . . ?
O7T Na1 O6W 80.1(3) . . ?
O7T Na1 O8A 157.3(3) . 2_775 ?
O6W Na1 O8A 107.3(3) . 2_775 ?
O7T Na1 O2W 79.1(3) . . ?
O6W Na1 O2W 112.0(3) . . ?
O8A Na1 O2W 78.3(3) 2_775 . ?
O7T Na1 O5W 95.5(3) . . ?
O6W Na1 O5W 146.4(3) . . ?
O8A Na1 O5W 89.6(3) 2_775 . ?
O2W Na1 O5W 99.5(3) . . ?
O7T Na1 O78 140.7(3) . 2_775 ?
O6W Na1 O78 84.3(3) . 2_775 ?
O8A Na1 O78 62.0(2) 2_775 2_775 ?
O2W Na1 O78 140.2(3) . 2_775 ?
O5W Na1 O78 78.3(3) . 2_775 ?
O7T Na1 O7T 83.8(3) . 2_775 ?
O6W Na1 O7T 72.0(3) . 2_775 ?
O8A Na1 O7T 118.9(3) 2_775 2_775 ?
O2W Na1 O7T 161.2(3) . 2_775 ?
O5W Na1 O7T 74.4(2) . 2_775 ?
O78 Na1 O7T 57.1(2) 2_775 2_775 ?
O7T Na1 W8 174.7(2) . 2_775 ?
O6W Na1 W8 103.4(2) . 2_775 ?
O8A Na1 W8 25.49(18) 2_775 2_775 ?
O2W Na1 W8 103.0(2) . 2_775 ?
O5W Na1 W8 79.4(2) . 2_775 ?
O78 Na1 W8 37.23(15) 2_775 2_775 ?
O7T Na1 W8 93.49(17) 2_775 2_775 ?
O7T Na1 W7 111.9(2) . 2_775 ?
O6W Na1 W7 79.1(2) . 2_775 ?
O8A Na1 W7 90.6(2) 2_775 2_775 ?
O2W Na1 W7 166.2(2) . 2_775 ?
O5W Na1 W7 71.8(2) . 2_775 ?
O78 Na1 W7 29.08(14) 2_775 2_775 ?
O7T Na1 W7 28.20(14) 2_775 2_775 ?
W8 Na1 W7 65.31(8) 2_775 2_775 ?
O7T Na1 Na1 47.53(19) . 2_775 ?
O6W Na1 Na1 70.7(2) . 2_775 ?
O8A Na1 Na1 155.0(3) 2_775 2_775 ?
O2W Na1 Na1 126.1(3) . 2_775 ?
O5W Na1 Na1 81.8(2) . 2_775 ?
O78 Na1 Na1 93.2(2) 2_775 2_775 ?
O7T Na1 Na1 36.23(15) 2_775 2_775 ?
W8 Na1 Na1 129.58(18) 2_775 2_775 ?
W7 Na1 Na1 64.42(11) 2_775 2_775 ?
O7T Na1 Na2 66.8(2) . . ?
O6W Na1 Na2 79.8(2) . . ?
O8A Na1 Na2 92.9(2) 2_775 . ?
O2W Na1 Na2 32.7(2) . . ?
O5W Na1 Na2 129.2(2) . . ?
O78 Na1 Na2 144.6(2) 2_775 . ?
O7T Na1 Na2 142.3(2) 2_775 . ?
W8 Na1 Na2 117.47(12) 2_775 . ?
W7 Na1 Na2 158.71(14) 2_775 . ?
Na1 Na1 Na2 110.70(17) 2_775 . ?
O2W Na2 O4W 170.9(3) . . ?
O2W Na2 O3W 91.1(3) . . ?
O4W Na2 O3W 84.9(3) . . ?
O2W Na2 O8W 102.0(3) . . ?
O4W Na2 O8W 83.0(3) . . ?
O3W Na2 O8W 165.1(3) . . ?
O2W Na2 O1W 97.0(3) . . ?
O4W Na2 O1W 91.2(3) . . ?
O3W Na2 O1W 89.5(3) . . ?
O8W Na2 O1W 82.1(3) . . ?
O2W Na2 O57 87.0(3) . . ?
O4W Na2 O57 84.9(3) . . ?
O3W Na2 O57 91.2(3) . . ?
O8W Na2 O57 96.4(3) . . ?
O1W Na2 O57 176.0(3) . . ?
O2W Na2 Na3 133.9(3) . . ?
O4W Na2 Na3 41.8(2) . . ?
O3W Na2 Na3 43.1(2) . . ?
O8W Na2 Na3 124.0(3) . . ?
O1W Na2 Na3 89.1(2) . . ?
O57 Na2 Na3 88.7(2) . . ?
O2W Na2 Na1 33.2(2) . . ?
O4W Na2 Na1 148.8(2) . . ?
O3W Na2 Na1 124.1(2) . . ?
O8W Na2 Na1 69.7(2) . . ?
O1W Na2 Na1 99.5(2) . . ?
O57 Na2 Na1 83.37(19) . . ?
Na3 Na2 Na1 165.02(16) . . ?
O7W Na3 O4W 168.4(4) . . ?
O7W Na3 O5T 94.2(3) . . ?
O4W Na3 O5T 74.9(3) . . ?
O7W Na3 O9W 89.2(4) . . ?
O4W Na3 O9W 102.1(4) . . ?
O5T Na3 O9W 170.7(4) . . ?
O7W Na3 O3W 95.6(3) . . ?
O4W Na3 O3W 86.0(3) . . ?
O5T Na3 O3W 77.9(3) . . ?
O9W Na3 O3W 93.1(3) . . ?
O7W Na3 O12W 84.1(3) . . ?
O4W Na3 O12W 90.5(3) . . ?
O5T Na3 O12W 82.5(3) . . ?
O9W Na3 O12W 106.5(4) . . ?
O3W Na3 O12W 160.4(4) . . ?
O7W Na3 Na4 42.5(2) . 1_655 ?
O4W Na3 Na4 148.7(3) . 1_655 ?
O5T Na3 Na4 136.2(3) . 1_655 ?
O9W Na3 Na4 46.7(3) . 1_655 ?
O3W Na3 Na4 96.6(2) . 1_655 ?
O12W Na3 Na4 96.3(3) . 1_655 ?
O7W Na3 Na2 138.3(3) . . ?
O4W Na3 Na2 42.6(2) . . ?
O5T Na3 Na2 72.7(2) . . ?
O9W Na3 Na2 99.0(3) . . ?
O3W Na3 Na2 43.5(2) . . ?
O12W Na3 Na2 130.7(3) . . ?
Na4 Na3 Na2 130.86(18) 1_655 . ?
O10W Na4 O11W 101.7(4) . . ?
O10W Na4 O7W 91.5(4) . 1_455 ?
O11W Na4 O7W 166.6(4) . 1_455 ?
O10W Na4 O3T 172.6(4) . . ?
O11W Na4 O3T 85.0(4) . . ?
O7W Na4 O3T 81.7(3) 1_455 . ?
O10W Na4 O13W 89.7(4) . . ?
O11W Na4 O13W 93.5(5) . . ?
O7W Na4 O13W 84.4(4) 1_455 . ?
O3T Na4 O13W 86.7(4) . . ?
O10W Na4 O9W 89.8(4) . 1_455 ?
O11W Na4 O9W 97.4(4) . 1_455 ?
O7W Na4 O9W 84.6(4) 1_455 1_455 ?
O3T Na4 O9W 92.5(3) . 1_455 ?
O13W Na4 O9W 169.0(5) . 1_455 ?
O10W Na4 Na3 90.5(3) . 1_455 ?
O11W Na4 Na3 139.0(4) . 1_455 ?
O7W Na4 Na3 41.6(2) 1_455 1_455 ?
O3T Na4 Na3 86.4(2) . 1_455 ?
O13W Na4 Na3 126.0(4) . 1_455 ?
O9W Na4 Na3 43.0(3) 1_455 1_455 ?
Na2 O2W Na1 114.1(3) . . ?
Na3 O3W Na2 93.4(3) . . ?
Na3 O4W Na2 95.6(3) . . ?
Na3 O7W Na4 95.8(4) . 1_655 ?
Na3 O9W Na4 90.3(4) . 1_655 ?

loop_
_geom_bond_atom_site_label_1
_geom_bond_atom_site_label_2
_geom_bond_distance
_geom_bond_site_symmetry_2
_geom_bond_publ_flag
W1 O1Y 1.734(6) . ?
W1 O101 1.861(6) . ?
W1 O19 1.873(6) . ?
W1 O13 1.984(6) . ?
W1 O12 1.987(7) . ?
W1 O123 2.264(7) . ?
W2 O2T 1.715(7) . ?
W2 O12 1.870(7) . ?
W2 O28 1.905(7) . ?
W2 O24 1.913(6) . ?
W2 O23 1.977(7) . ?
W2 O123 2.227(7) . ?
W3 O3T 1.715(7) . ?
W3 O13 1.892(6) . ?
W3 O34 1.909(7) . ?
W3 O23 1.932(7) . ?
W3 O311 1.962(7) . ?
W3 O123 2.227(7) . ?
W4 O4T 1.727(7) . ?
W4 O47 1.867(7) . ?
W4 O45 1.886(7) . ?
W4 O24 1.926(6) . ?
W4 O34 1.971(7) . ?
W4 O123 2.219(7) . ?
W5 O5T 1.724(7) . ?
W5 O56 1.835(7) . ?
W5 O57 1.863(7) . ?
W5 O45 1.974(7) . ?
W5 O511 1.982(7) . ?
W5 O567 2.235(6) . ?
W6 O6T 1.735(7) . ?
W6 O69 1.803(6) . ?
W6 O610 1.809(7) . ?
W6 O67 2.003(7) . ?
W6 O56 2.039(6) . ?
W6 O567 2.230(6) . ?
W7 O7T 1.723(7) . ?
W7 O78 1.788(7) . ?
W7 O67 1.887(7) . ?
W7 O47 1.961(7) . ?
W7 O57 2.063(7) . ?
W7 O567 2.234(6) . ?
W7 Na1 3.607(4) 2_775 ?
W8 O8A 1.741(7) . ?
W8 O8T 1.754(7) . ?
W8 O89 1.928(7) . ?
W8 O28 1.930(7) . ?
W8 O78 2.160(7) . ?
W8 O19 2.250(6) . ?
W8 Na1 3.570(4) 2_775 ?
W9 O9T 1.741(7) . ?
W9 O9Y 1.783(7) . ?
W9 O89 1.900(7) . ?
W9 O910 1.914(7) . ?
W9 O69 2.107(6) . ?
W9 O19 2.325(6) . ?
W10 O10T 1.714(7) . ?
W10 O10A 1.812(6) . ?
W10 O910 1.892(6) . ?
W10 O111 1.919(6) . ?
W10 O610 2.065(7) . ?
W10 O101 2.313(7) . ?
W11 O11T 1.740(6) . ?
W11 O511 1.857(6) . ?
W11 O311 1.869(7) . ?
W11 O111 1.903(7) . ?
W11 O10A 2.020(6) 2_666 ?
W11 O101 2.278(6) . ?
Y1 O9Y 2.278(7) . ?
Y1 O4Y1 2.346(7) . ?
Y1 O1Y1 2.347(8) . ?
Y1 O2Y1 2.353(8) . ?
Y1 O5Y1 2.357(7) . ?
Y1 O11T 2.383(7) 2_666 ?
Y1 O1Y 2.396(6) . ?
Y1 O3Y1 2.400(7) . ?
O3T Na4 2.405(9) . ?
O5T Na3 2.391(8) . ?
O7T Na1 2.347(8) . ?
O7T Na1 2.929(8) 2_775 ?
O8A Na1 2.403(8) 2_775 ?
O10A W11 2.020(6) 2_666 ?
O11T Y1 2.384(7) 2_666 ?
O57 Na2 2.578(8) . ?
O78 Na1 2.803(8) 2_775 ?
Na1 O6W 2.397(9) . ?
Na1 O8A 2.403(8) 2_775 ?
Na1 O2W 2.406(9) . ?
Na1 O5W 2.457(9) . ?
Na1 O78 2.803(8) 2_775 ?
Na1 O7T 2.929(8) 2_775 ?
Na1 W8 3.570(4) 2_775 ?
Na1 W7 3.607(4) 2_775 ?
Na1 Na1 3.948(8) 2_775 ?
Na1 Na2 4.010(6) . ?
Na2 O2W 2.373(9) . ?
Na2 O4W 2.404(9) . ?
Na2 O3W 2.438(9) . ?
Na2 O8W 2.446(9) . ?
Na2 O1W 2.448(9) . ?
Na2 Na3 3.537(6) . ?
Na3 O7W 2.345(10) . ?
Na3 O4W 2.370(9) . ?
Na3 O9W 2.395(11) . ?
Na3 O3W 2.422(9) . ?
Na3 O12W 2.468(11) . ?
Na3 Na4 3.512(7) 1_655 ?
Na4 O10W 2.341(11) . ?
Na4 O11W 2.380(13) . ?
Na4 O7W 2.387(10) 1_455 ?
Na4 O13W 2.509(15) . ?
Na4 O9W 2.556(12) 1_455 ?
Na4 Na3 3.512(7) 1_455 ?
O7W Na4 2.387(10) 1_655 ?
O9W Na4 2.556(12) 1_655 ?
O24W O24W 1.02(3) 2_865 ?
